data_2242834
loop_
_publ_author_name
'Preuss, Andrea'
'Korb, Marcus'
'Lang, Heinrich'

_publ_section_title
;
 Crystal structure of (2-acetylferrocen-1-yl)boronic acid
;
_journal_coeditor_code WM5476
_journal_issue 2
_journal_name_full 'Acta Crystallographica Section E'
_journal_page_first 268
_journal_page_last 271
_journal_paper_doi 10.1107/S2056989019001178
_journal_volume 75
_journal_year 2019
_chemical_formula_iupac '[Fe (C5 H5) (C7 H8 B O3)]'
_chemical_formula_moiety 'C12 H13 B Fe O3'
_chemical_formula_sum 'C12 H13 B Fe O3'
_chemical_formula_weight 271.88
_chemical_name_systematic
;
(2-Acetylferrocen-1-yl)boronic acid
;
_space_group_crystal_system monoclinic
_space_group_IT_number 14
_space_group_name_Hall '-P 2yn'
_space_group_name_H-M_alt 'P 1 21/n 1'
_symmetry_space_group_name_Hall '-P 2yn'
_symmetry_space_group_name_H-M 'P 1 21/n 1'
_atom_sites_solution_hydrogens geom
_audit_creation_method SHELXL-2013
_cell_angle_alpha 90
_cell_angle_beta 98.527(4)
_cell_angle_gamma 90
_cell_formula_units_Z 4
_cell_length_a 7.7627(3)
_cell_length_b 11.7335(5)
_cell_length_c 12.7969(5)
_cell_measurement_reflns_used 2357
_cell_measurement_temperature 116(2)
_cell_measurement_theta_max 27.9860
_cell_measurement_theta_min 3.6550
_cell_volume 1152.70(8)
_computing_cell_refinement
;
CrysAlis RED (Oxford Diffraction, 2014)
;
_computing_data_collection
;
CrysAlis CCD (Oxford Diffraction, 2014)
;
_computing_data_reduction
;
CrysAlis RED (Oxford Diffraction, 2014)
;
_computing_molecular_graphics
;
ORTEP-3 for Windows (Farrugia, 2012) and SHELXTL (Sheldrick,
2008)
;
_computing_publication_material
;
WinGX (Farrugia, 2012) and publCIF (Westrip, 2010)
;
_computing_structure_refinement
;
SHELXL2013 (Sheldrick, 2015b)
;
_computing_structure_solution
;
SHELXT2013 (Sheldrick, 2015a)
;
_diffrn_ambient_temperature 116(2)
_diffrn_measured_fraction_theta_full 0.999
_diffrn_measured_fraction_theta_max 0.839
_diffrn_measurement_device_type 'Oxford Gemini S'
_diffrn_measurement_method '\w scans'
_diffrn_radiation_monochromator graphite
_diffrn_radiation_source 'fine-focus sealed tube'
_diffrn_radiation_type MoK\a
_diffrn_radiation_wavelength 0.71073
_diffrn_reflns_av_R_equivalents 0.0194
_diffrn_reflns_av_unetI/netI 0.0336
_diffrn_reflns_limit_h_max 10
_diffrn_reflns_limit_h_min -9
_diffrn_reflns_limit_k_max 15
_diffrn_reflns_limit_k_min -13
_diffrn_reflns_limit_l_max 16
_diffrn_reflns_limit_l_min -16
_diffrn_reflns_number 4556
_diffrn_reflns_theta_full 25.000
_diffrn_reflns_theta_max 28.302
_diffrn_reflns_theta_min 3.171
_diffrn_standards_decay_% 0
_diffrn_standards_interval_count 50
_diffrn_standards_interval_time 10
_diffrn_standards_number 2
_exptl_absorpt_coefficient_mu 1.298
_exptl_absorpt_correction_T_max 1.00000
_exptl_absorpt_correction_T_min 0.86826
_exptl_absorpt_correction_type multi-scan
_exptl_absorpt_process_details
;
(CrysAlis PRO; Rigaku OD, 2015)
;
_exptl_crystal_colour orange
_exptl_crystal_density_diffrn 1.567
_exptl_crystal_description block
_exptl_crystal_F_000 560
_exptl_crystal_size_max 0.40
_exptl_crystal_size_mid 0.25
_exptl_crystal_size_min 0.20
_refine_diff_density_max 0.366
_refine_diff_density_min -0.276
_refine_ls_extinction_method none
_refine_ls_goodness_of_fit_ref 1.079
_refine_ls_hydrogen_treatment constr
_refine_ls_matrix_type full
_refine_ls_number_parameters 157
_refine_ls_number_reflns 2406
_refine_ls_number_restraints 0
_refine_ls_restrained_S_all 1.079
_refine_ls_R_factor_all 0.0361
_refine_ls_R_factor_gt 0.0300
_refine_ls_shift/su_max 0.001
_refine_ls_shift/su_mean 0.000
_refine_ls_structure_factor_coef Fsqd
_refine_ls_weighting_details 'w=1/[\s^2^(Fo^2^)+(0.0280P)^2^+0.4245P] where P=(Fo^2^+2Fc^2^)/3'
_refine_ls_weighting_scheme calc
_refine_ls_wR_factor_gt 0.0671
_refine_ls_wR_factor_ref 0.0705
_reflns_number_gt 2108
_reflns_number_total 2406
_reflns_threshold_expression 'I > 2\s(I)'
_cod_data_source_file wm5476sup1.cif
_cod_data_source_block I
_cod_database_code 2242834
_shelx_space_group_comment
;
The symmetry employed for this shelxl refinement is uniquely defined
by the following loop, which should always be used as a source of
symmetry information in preference to the above space-group names.
They are only intended as comments.
;
_shelxl_version_number .2013

loop_
_space_group_symop_operation_xyz
'x, y, z'
'-x+1/2, y+1/2, -z+1/2'
'-x, -y, -z'
'x-1/2, -y-1/2, z-1/2'

loop_
_atom_site_type_symbol
_atom_site_label
_atom_site_fract_x
_atom_site_fract_y
_atom_site_fract_z
_atom_site_U_iso_or_equiv
_atom_site_adp_type
_atom_site_calc_flag
_atom_site_occupancy
C C1 0.2362(2) 0.71679(17) 0.35395(14) 0.0159(4) Uani d 1
C C2 0.2734(3) 0.75344(17) 0.25306(15) 0.0189(4) Uani d 1
H H2 0.3701 0.7314 0.2229 0.023 Uiso calc 1
C C3 0.1414(3) 0.82799(17) 0.20593(16) 0.0202(4) Uani d 1
H H3 0.1361 0.8621 0.1399 0.024 Uiso calc 1
C C4 0.0188(3) 0.84184(17) 0.27622(15) 0.0193(4) Uani d 1
H H4 -0.0804 0.8872 0.2649 0.023 Uiso calc 1
C C5 0.0743(3) 0.77358(17) 0.36840(14) 0.0174(4) Uani d 1
C C6 -0.0701(3) 0.60243(19) 0.09838(15) 0.0243(5) Uani d 1
H H6 -0.0624 0.6319 0.0318 0.029 Uiso calc 1
C C7 0.0489(3) 0.52589(18) 0.15604(15) 0.0211(4) Uani d 1
H H7 0.1485 0.4961 0.1339 0.025 Uiso calc 1
C C8 -0.0103(3) 0.50261(18) 0.25363(15) 0.0208(4) Uani d 1
H H8 0.0434 0.4547 0.3066 0.025 Uiso calc 1
C C9 -0.1650(3) 0.56502(19) 0.25598(17) 0.0249(5) Uani d 1
H H9 -0.2307 0.5658 0.3111 0.030 Uiso calc 1
C C10 -0.2028(3) 0.6261(2) 0.16011(17) 0.0271(5) Uani d 1
H H10 -0.2982 0.6736 0.1410 0.033 Uiso calc 1
C C13 -0.0314(3) 0.75364(18) 0.45290(15) 0.0191(4) Uani d 1
C C14 -0.1979(3) 0.8197(2) 0.44975(17) 0.0286(5) Uani d 1
H H14A -0.2495 0.8027 0.5117 0.043 Uiso calc 1
H H14B -0.2771 0.7988 0.3878 0.043 Uiso calc 1
H H14C -0.1735 0.8998 0.4478 0.043 Uiso calc 1
B B1 0.3493(3) 0.6251(2) 0.42048(17) 0.0180(5) Uani d 1
O O1 0.01228(19) 0.68590(13) 0.52571(11) 0.0242(3) Uani d 1
O O2 0.30364(18) 0.57462(13) 0.50825(10) 0.0224(3) Uani d 1
H H2O 0.2091 0.5995 0.5190 0.034 Uiso calc 1
O O3 0.50175(17) 0.59706(13) 0.38717(11) 0.0237(3) Uani d 1
H H3O 0.5472 0.5439 0.4227 0.036 Uiso calc 1
Fe Fe1 0.03493(3) 0.67352(2) 0.23909(2) 0.01438(10) Uani d 1

loop_
_atom_site_aniso_label
_atom_site_aniso_U_11
_atom_site_aniso_U_22
_atom_site_aniso_U_33
_atom_site_aniso_U_12
_atom_site_aniso_U_13
_atom_site_aniso_U_23
C1 0.0146(9) 0.0161(10) 0.0164(9) -0.0020(8) 0.0000(7) -0.0028(8)
C2 0.0174(10) 0.0184(10) 0.0211(10) -0.0030(9) 0.0032(8) 0.0000(9)
C3 0.0238(11) 0.0167(10) 0.0198(10) -0.0035(9) 0.0022(8) 0.0045(9)
C4 0.0216(10) 0.0140(10) 0.0218(10) 0.0025(8) 0.0010(8) -0.0010(9)
C5 0.0191(10) 0.0151(10) 0.0173(9) 0.0011(8) 0.0006(8) -0.0004(8)
C6 0.0308(12) 0.0261(12) 0.0140(9) -0.0074(10) -0.0029(8) -0.0015(9)
C7 0.0218(10) 0.0192(11) 0.0228(10) -0.0017(9) 0.0053(8) -0.0094(9)
C8 0.0256(11) 0.0151(10) 0.0214(10) -0.0030(9) 0.0020(9) 0.0002(9)
C9 0.0201(11) 0.0265(12) 0.0297(11) -0.0095(9) 0.0096(9) -0.0062(10)
C10 0.0176(10) 0.0245(12) 0.0358(12) -0.0013(10) -0.0074(9) -0.0046(10)
C13 0.0192(10) 0.0200(11) 0.0174(9) 0.0015(9) 0.0006(8) -0.0052(9)
C14 0.0276(12) 0.0328(13) 0.0270(11) 0.0116(10) 0.0096(10) 0.0015(10)
B1 0.0160(11) 0.0185(11) 0.0186(10) -0.0014(10) -0.0001(9) -0.0027(10)
O1 0.0239(8) 0.0309(9) 0.0184(7) 0.0073(7) 0.0048(6) 0.0034(7)
O2 0.0183(7) 0.0286(9) 0.0208(7) 0.0084(7) 0.0048(6) 0.0071(7)
O3 0.0190(7) 0.0253(9) 0.0276(8) 0.0054(7) 0.0059(6) 0.0084(7)
Fe1 0.01391(16) 0.01475(16) 0.01429(15) 0.00022(11) 0.00151(11) 0.00008(11)

loop_
_atom_type_symbol
_atom_type_description
_atom_type_scat_dispersion_real
_atom_type_scat_dispersion_imag
_atom_type_scat_source
C C 0.0033 0.0016 'International Tables Vol C Tables 4.2.6.8 and 6.1.1.4'
H H 0.0000 0.0000 'International Tables Vol C Tables 4.2.6.8 and 6.1.1.4'
B B 0.0013 0.0007 'International Tables Vol C Tables 4.2.6.8 and 6.1.1.4'
O O 0.0106 0.0060 'International Tables Vol C Tables 4.2.6.8 and 6.1.1.4'
Fe Fe 0.3463 0.8444 'International Tables Vol C Tables 4.2.6.8 and 6.1.1.4'

loop_
_geom_angle_atom_site_label_1
_geom_angle_atom_site_label_2
_geom_angle_atom_site_label_3
_geom_angle
C2 C1 C5 105.66(17)
C2 C1 B1 121.86(17)
C5 C1 B1 132.22(17)
C2 C1 Fe1 70.16(11)
C5 C1 Fe1 67.87(10)
B1 C1 Fe1 121.98(14)
C3 C2 C1 109.94(18)
C3 C2 Fe1 70.07(11)
C1 C2 Fe1 69.05(11)
C3 C2 H2 125.0
C1 C2 H2 125.0
Fe1 C2 H2 127.5
C4 C3 C2 108.30(18)
C4 C3 Fe1 69.01(12)
C2 C3 Fe1 69.84(11)
C4 C3 H3 125.9
C2 C3 H3 125.9
Fe1 C3 H3 126.9
C3 C4 C5 108.07(18)
C3 C4 Fe1 70.72(12)
C5 C4 Fe1 68.32(11)
C3 C4 H4 126.0
C5 C4 H4 126.0
Fe1 C4 H4 126.6
C4 C5 C1 108.02(17)
C4 C5 C13 124.06(18)
C1 C5 C13 127.32(17)
C4 C5 Fe1 70.14(11)
C1 C5 Fe1 70.02(11)
C13 C5 Fe1 118.56(14)
C7 C6 C10 107.85(18)
C7 C6 Fe1 69.81(11)
C10 C6 Fe1 69.88(11)
C7 C6 H6 126.1
C10 C6 H6 126.1
Fe1 C6 H6 125.8
C6 C7 C8 108.03(18)
C6 C7 Fe1 69.65(12)
C8 C7 Fe1 69.91(11)
C6 C7 H7 126.0
C8 C7 H7 126.0
Fe1 C7 H7 126.0
C9 C8 C7 107.85(18)
C9 C8 Fe1 69.61(12)
C7 C8 Fe1 69.49(12)
C9 C8 H8 126.1
C7 C8 H8 126.1
Fe1 C8 H8 126.4
C8 C9 C10 108.23(19)
C8 C9 Fe1 70.06(12)
C10 C9 Fe1 69.85(12)
C8 C9 H9 125.9
C10 C9 H9 125.9
Fe1 C9 H9 125.8
C9 C10 C6 108.05(19)
C9 C10 Fe1 69.69(12)
C6 C10 Fe1 69.58(12)
C9 C10 H10 126.0
C6 C10 H10 126.0
Fe1 C10 H10 126.3
O1 C13 C5 122.50(18)
O1 C13 C14 119.45(18)
C5 C13 C14 118.04(17)
C13 C14 H14A 109.5
C13 C14 H14B 109.5
H14A C14 H14B 109.5
C13 C14 H14C 109.5
H14A C14 H14C 109.5
H14B C14 H14C 109.5
O3 B1 O2 119.99(19)
O3 B1 C1 116.25(18)
O2 B1 C1 123.75(18)
B1 O2 H2O 109.5
B1 O3 H3O 109.5
C5 Fe1 C4 41.54(8)
C5 Fe1 C6 162.67(9)
C4 Fe1 C6 124.81(9)
C5 Fe1 C7 155.19(8)
C4 Fe1 C7 162.14(8)
C6 Fe1 C7 40.53(8)
C5 Fe1 C9 107.54(8)
C4 Fe1 C9 120.33(9)
C6 Fe1 C9 68.20(9)
C7 Fe1 C9 68.08(8)
C5 Fe1 C1 42.11(8)
C4 Fe1 C1 70.05(8)
C6 Fe1 C1 153.94(9)
C7 Fe1 C1 119.38(8)
C9 Fe1 C1 126.18(8)
C5 Fe1 C10 125.46(9)
C4 Fe1 C10 107.24(9)
C6 Fe1 C10 40.54(9)
C7 Fe1 C10 68.05(9)
C9 Fe1 C10 40.46(9)
C1 Fe1 C10 163.81(9)
C5 Fe1 C8 120.19(8)
C4 Fe1 C8 155.41(8)
C6 Fe1 C8 68.21(8)
C7 Fe1 C8 40.60(8)
C9 Fe1 C8 40.32(8)
C1 Fe1 C8 107.50(8)
C10 Fe1 C8 67.96(9)
C5 Fe1 C2 68.80(8)
C4 Fe1 C2 67.92(8)
C6 Fe1 C2 119.92(8)
C7 Fe1 C2 108.35(8)
C9 Fe1 C2 164.08(8)
C1 Fe1 C2 40.79(7)
C10 Fe1 C2 154.21(9)
C8 Fe1 C2 126.99(8)
C5 Fe1 C3 68.91(8)
C4 Fe1 C3 40.27(8)
C6 Fe1 C3 107.30(8)
C7 Fe1 C3 125.75(8)
C9 Fe1 C3 154.59(9)
C1 Fe1 C3 69.07(8)
C10 Fe1 C3 119.80(9)
C8 Fe1 C3 163.37(8)
C2 Fe1 C3 40.09(8)

loop_
_geom_bond_atom_site_label_1
_geom_bond_atom_site_label_2
_geom_bond_distance
C1 C2 1.430(3)
C1 C5 1.459(3)
C1 B1 1.560(3)
C1 Fe1 2.0443(18)
C2 C3 1.413(3)
C2 Fe1 2.059(2)
C2 H2 0.9300
C3 C4 1.412(3)
C3 Fe1 2.062(2)
C3 H3 0.9300
C4 C5 1.438(3)
C4 Fe1 2.040(2)
C4 H4 0.9300
C5 C13 1.470(3)
C5 Fe1 2.0150(19)
C6 C7 1.415(3)
C6 C10 1.416(3)
C6 Fe1 2.0414(19)
C6 H6 0.9300
C7 C8 1.420(3)
C7 Fe1 2.043(2)
C7 H7 0.9300
C8 C9 1.411(3)
C8 Fe1 2.049(2)
C8 H8 0.9300
C9 C10 1.414(3)
C9 Fe1 2.043(2)
C9 H9 0.9300
C10 Fe1 2.045(2)
C10 H10 0.9300
C13 O1 1.233(2)
C13 C14 1.503(3)
C14 H14A 0.9600
C14 H14B 0.9600
C14 H14C 0.9600
B1 O3 1.356(3)
B1 O2 1.362(3)
O2 H2O 0.8200
O3 H3O 0.8200

loop_
_geom_hbond_atom_site_label_D
_geom_hbond_atom_site_label_H
_geom_hbond_atom_site_label_A
_geom_hbond_site_symmetry_A
_geom_hbond_distance_DH
_geom_hbond_distance_HA
_geom_hbond_distance_DA
_geom_hbond_angle_DHA
_geom_hbond_publ_flag
O2 H2O O1 . 0.82 1.85 2.650(2) 166.0 yes
O3 H3O O2 3_666 0.82 1.94 2.744(2) 167.9 yes
C9 H9 O3 1_455 0.93 2.45 3.308(3) 154 yes
C10 H10 O1 4_575 0.93 2.53 3.404(3) 156 yes

loop_
_geom_torsion_atom_site_label_1
_geom_torsion_atom_site_label_2
_geom_torsion_atom_site_label_3
_geom_torsion_atom_site_label_4
_geom_torsion
C5 C1 C2 C3 -0.7(2)
B1 C1 C2 C3 174.20(18)
Fe1 C1 C2 C3 58.18(14)
C5 C1 C2 Fe1 -58.86(13)
B1 C1 C2 Fe1 116.02(18)
C1 C2 C3 C4 0.9(2)
Fe1 C2 C3 C4 58.44(14)
C1 C2 C3 Fe1 -57.58(14)
C2 C3 C4 C5 -0.7(2)
Fe1 C3 C4 C5 58.27(14)
C2 C3 C4 Fe1 -58.96(14)
C3 C4 C5 C1 0.3(2)
Fe1 C4 C5 C1 60.03(14)
C3 C4 C5 C13 -171.44(18)
Fe1 C4 C5 C13 -111.68(19)
C3 C4 C5 Fe1 -59.77(14)
C2 C1 C5 C4 0.3(2)
B1 C1 C5 C4 -173.9(2)
Fe1 C1 C5 C4 -60.11(14)
C2 C1 C5 C13 171.61(19)
B1 C1 C5 C13 -2.5(4)
Fe1 C1 C5 C13 111.3(2)
C2 C1 C5 Fe1 60.36(13)
B1 C1 C5 Fe1 -113.8(2)
C10 C6 C7 C8 -0.2(2)
Fe1 C6 C7 C8 59.61(14)
C10 C6 C7 Fe1 -59.77(15)
C6 C7 C8 C9 -0.2(2)
Fe1 C7 C8 C9 59.26(14)
C6 C7 C8 Fe1 -59.45(14)
C7 C8 C9 C10 0.5(2)
Fe1 C8 C9 C10 59.65(15)
C7 C8 C9 Fe1 -59.18(14)
C8 C9 C10 C6 -0.6(2)
Fe1 C9 C10 C6 59.21(15)
C8 C9 C10 Fe1 -59.78(15)
C7 C6 C10 C9 0.5(2)
Fe1 C6 C10 C9 -59.28(15)
C7 C6 C10 Fe1 59.73(14)
C4 C5 C13 O1 172.7(2)
C1 C5 C13 O1 2.7(3)
Fe1 C5 C13 O1 88.4(2)
C4 C5 C13 C14 -7.8(3)
C1 C5 C13 C14 -177.86(19)
Fe1 C5 C13 C14 -92.1(2)
C2 C1 B1 O3 11.5(3)
C5 C1 B1 O3 -175.2(2)
Fe1 C1 B1 O3 96.7(2)
C2 C1 B1 O2 -169.19(19)
C5 C1 B1 O2 4.1(4)
Fe1 C1 B1 O2 -84.0(2)

_cod_database_fobs_code 2242834
